data_4515242
loop_
_publ_author_name
'Jangir, Ritambhara'
'Ansari, Mursaleem'
'Kaleeswaran, Dhananjayan'
'Rajaraman, Gopalan'
'Palaniandavar, Mallayan'
'Murugavel, Ramaswamy'

_publ_section_title
;
 Unprecedented Copper(II) Complex with a Topoquinone-like Moiety as a
 Structural and Functional Mimic for Copper Amine Oxidase: Role of
 Copper(II) in the Genesis and Amine Oxidase Activity
;
_journal_name_full 'ACS Catalysis'
_journal_page_first 10940
_journal_paper_doi 10.1021/acscatal.9b02326
_journal_year 2019
_chemical_formula_moiety 'C42 H50 Cu N2 O2'
_chemical_formula_sum 'C42 H50 Cu N2 O2'
_chemical_formula_weight 678.38
_space_group_crystal_system orthorhombic
_space_group_IT_number 70
_space_group_name_Hall '-F 2uv 2vw'
_space_group_name_H-M_alt 'F d d d :2'
_atom_sites_solution_hydrogens geom
_audit_creation_method SHELXL-2016/4
_cell_angle_alpha 90
_cell_angle_beta 90
_cell_angle_gamma 90
_cell_formula_units_Z 16
_cell_length_a 21.901(14)
_cell_length_b 24.944(16)
_cell_length_c 29.952(18)
_cell_measurement_reflns_used 3106
_cell_measurement_temperature 100(2)
_cell_measurement_theta_max 68.30
_cell_measurement_theta_min 6.50
_cell_volume 16363(18)
_computing_cell_refinement 'CrystalClear-SM Expert 2.1 b28'
_computing_data_collection 'CrystalClear-SM Expert 2.1 b28 (Rigaku, 2013)'
_computing_data_reduction 'CrystalClear-SM Expert 2.1 b28'
_computing_structure_refinement 'SHELXL-2016/4 (Sheldrick, 2016)'
_diffrn_ambient_temperature 100(2)
_diffrn_detector_area_resol_mean 7.111
_diffrn_measured_fraction_theta_full 0.996
_diffrn_measured_fraction_theta_max 0.996
_diffrn_measurement_device_type 'Rigaku Saturn724'
_diffrn_measurement_method \w
_diffrn_radiation_type CuK\a
_diffrn_radiation_wavelength 1.54187
_diffrn_reflns_av_R_equivalents 0.1695
_diffrn_reflns_av_unetI/netI 0.1507
_diffrn_reflns_Laue_measured_fraction_full 0.996
_diffrn_reflns_Laue_measured_fraction_max 0.996
_diffrn_reflns_limit_h_max 24
_diffrn_reflns_limit_h_min -24
_diffrn_reflns_limit_k_max 23
_diffrn_reflns_limit_k_min -28
_diffrn_reflns_limit_l_max 33
_diffrn_reflns_limit_l_min -19
_diffrn_reflns_number 17809
_diffrn_reflns_point_group_measured_fraction_full 0.996
_diffrn_reflns_point_group_measured_fraction_max 0.996
_diffrn_reflns_theta_full 59.972
_diffrn_reflns_theta_max 59.972
_diffrn_reflns_theta_min 7.101
_exptl_absorpt_coefficient_mu 1.001
_exptl_absorpt_correction_T_max 0.898
_exptl_absorpt_correction_T_min 0.811
_exptl_absorpt_correction_type numerical
_exptl_absorpt_process_details 'NUMABS (Rigaku, 1999)'
_exptl_crystal_colour brown
_exptl_crystal_density_diffrn 1.102
_exptl_crystal_description block
_exptl_crystal_F_000 5776
_exptl_crystal_size_max 0.090
_exptl_crystal_size_mid 0.070
_exptl_crystal_size_min 0.040
_refine_diff_density_max 0.555
_refine_diff_density_min -0.729
_refine_diff_density_rms 0.102
_refine_ls_extinction_method none
_refine_ls_goodness_of_fit_ref 1.139
_refine_ls_hydrogen_treatment constr
_refine_ls_matrix_type full
_refine_ls_number_parameters 213
_refine_ls_number_reflns 3030
_refine_ls_number_restraints 0
_refine_ls_restrained_S_all 1.139
_refine_ls_R_factor_all 0.1441
_refine_ls_R_factor_gt 0.1263
_refine_ls_shift/su_max 0.000
_refine_ls_shift/su_mean 0.000
_refine_ls_structure_factor_coef Fsqd
_refine_ls_weighting_details 'w=1/[\s^2^(Fo^2^)+(0.1802P)^2^+161.4420P] where P=(Fo^2^+2Fc^2^)/3'
_refine_ls_weighting_scheme calc
_refine_ls_wR_factor_gt 0.3451
_refine_ls_wR_factor_ref 0.3622
_reflns_Friedel_coverage 0.000
_reflns_number_gt 2407
_reflns_number_total 3030
_reflns_threshold_expression 'I > 2\s(I)'
_cod_data_source_file cs9b02326_si_002.cif
_cod_data_source_block RJ973
_cod_original_sg_symbol_H-M 'F d d d'
_cod_database_code 4515242
_shelx_shelxl_version_number 2016/4
_shelx_space_group_comment
;
The symmetry employed for this shelxl refinement is uniquely defined
by the following loop, which should always be used as a source of
symmetry information in preference to the above space-group names.
They are only intended as comments.
;

loop_
_space_group_symop_operation_xyz
'x, y, z'
'-x+1/4, -y+1/4, z'
'x, -y+1/4, -z+1/4'
'-x+1/4, y, -z+1/4'
'x, y+1/2, z+1/2'
'-x+1/4, -y+3/4, z+1/2'
'x, -y+3/4, -z+3/4'
'-x+1/4, y+1/2, -z+3/4'
'x+1/2, y, z+1/2'
'-x+3/4, -y+1/4, z+1/2'
'x+1/2, -y+1/4, -z+3/4'
'-x+3/4, y, -z+3/4'
'x+1/2, y+1/2, z'
'-x+3/4, -y+3/4, z'
'x+1/2, -y+3/4, -z+1/4'
'-x+3/4, y+1/2, -z+1/4'
'-x, -y, -z'
'x-1/4, y-1/4, -z'
'-x, y-1/4, z-1/4'
'x-1/4, -y, z-1/4'
'-x, -y+1/2, -z+1/2'
'x-1/4, y+1/4, -z+1/2'
'-x, y+1/4, z+1/4'
'x-1/4, -y+1/2, z+1/4'
'-x+1/2, -y, -z+1/2'
'x+1/4, y-1/4, -z+1/2'
'-x+1/2, y-1/4, z+1/4'
'x+1/4, -y, z+1/4'
'-x+1/2, -y+1/2, -z'
'x+1/4, y+1/4, -z'
'-x+1/2, y+1/4, z-1/4'
'x+1/4, -y+1/2, z-1/4'

loop_
_atom_site_label
_atom_site_type_symbol
_atom_site_fract_x
_atom_site_fract_y
_atom_site_fract_z
_atom_site_U_iso_or_equiv
_atom_site_adp_type
_atom_site_occupancy
_atom_site_site_symmetry_order
_atom_site_calc_flag
_atom_site_refinement_flags_posn
_atom_site_refinement_flags_adp
_atom_site_refinement_flags_occupancy
CU1 Cu 0.875000 0.07909(7) 0.375000 0.0635(7) Uani 1 2 d S T P
O2 O 0.7920(2) 0.0716(2) 0.35323(19) 0.0586(14) Uani 1 1 d . . .
N1 N 0.9035(3) 0.0888(3) 0.3110(3) 0.0629(18) Uani 1 1 d . . .
C1 C 1.0915(3) 0.1200(3) 0.2916(2) 0.0418(16) Uani 1 1 d . . .
C2 C 1.0512(3) 0.1608(3) 0.3058(2) 0.0442(16) Uani 1 1 d . . .
H2 H 1.066314 0.194908 0.311728 0.053 Uiso 1 1 calc R U .
C3 C 0.9895(3) 0.1507(3) 0.3110(2) 0.0462(16) Uani 1 1 d . . .
C4 C 0.9672(3) 0.0994(3) 0.3014(2) 0.0507(18) Uani 1 1 d . . .
C5 C 1.0057(3) 0.0583(3) 0.2871(3) 0.0551(19) Uani 1 1 d . . .
C6 C 1.0675(3) 0.0703(3) 0.2813(2) 0.0473(17) Uani 1 1 d . . .
H6 H 1.093356 0.043876 0.270166 0.057 Uiso 1 1 calc R U .
C7 C 0.9477(3) 0.1950(3) 0.3282(3) 0.0516(18) Uani 1 1 d . . .
H7 H 0.908506 0.177914 0.335063 0.062 Uiso 1 1 calc R U .
C8 C 0.9351(5) 0.2355(4) 0.2928(3) 0.092(3) Uani 1 1 d . . .
H8A H 0.920878 0.217733 0.266332 0.138 Uiso 1 1 calc R U .
H8B H 0.904458 0.260095 0.303084 0.138 Uiso 1 1 calc R U .
H8C H 0.971908 0.254857 0.286114 0.138 Uiso 1 1 calc R U .
C9 C 0.9705(4) 0.2192(4) 0.3714(3) 0.086(3) Uani 1 1 d . . .
H9A H 0.977690 0.191140 0.392755 0.129 Uiso 1 1 calc R U .
H9B H 1.007825 0.238232 0.366000 0.129 Uiso 1 1 calc R U .
H9C H 0.940375 0.243470 0.382970 0.129 Uiso 1 1 calc R U .
C10 C 0.9838(4) 0.0006(3) 0.2794(4) 0.077(3) Uani 1 1 d . . .
H10 H 0.939253 0.000917 0.282534 0.092 Uiso 1 1 calc R U .
C11 C 1.0078(8) -0.0361(4) 0.3148(4) 0.130(5) Uani 1 1 d . . .
H11A H 0.998327 -0.021604 0.343701 0.195 Uiso 1 1 calc R U .
H11B H 0.989111 -0.070731 0.311761 0.195 Uiso 1 1 calc R U .
H11C H 1.051214 -0.039478 0.311727 0.195 Uiso 1 1 calc R U .
C12 C 0.9970(5) -0.0197(4) 0.2348(4) 0.089(3) Uani 1 1 d . . .
H12A H 0.981032 0.004678 0.212925 0.134 Uiso 1 1 calc R U .
H12B H 1.040357 -0.022978 0.231016 0.134 Uiso 1 1 calc R U .
H12C H 0.978255 -0.054230 0.231050 0.134 Uiso 1 1 calc R U .
C13 C 0.8704(4) 0.0861(3) 0.2763(4) 0.071(3) Uani 1 1 d . . .
H13 H 0.890391 0.090090 0.249134 0.086 Uiso 1 1 calc R U .
C14 C 0.8043(3) 0.0774(3) 0.2743(3) 0.057(2) Uani 1 1 d . . .
C15 C 0.7768(3) 0.0756(3) 0.2327(3) 0.062(2) Uani 1 1 d . . .
H15 H 0.801457 0.078658 0.207569 0.074 Uiso 1 1 calc R U .
C16 C 0.7157(4) 0.0697(3) 0.2268(3) 0.058(2) Uani 1 1 d . . .
C17 C 0.6801(4) 0.0654(3) 0.2661(3) 0.060(2) Uani 1 1 d . . .
H17 H 0.638027 0.061967 0.263078 0.072 Uiso 1 1 calc R U .
C18 C 0.7043(4) 0.0660(3) 0.3082(3) 0.058(2) Uani 1 1 d . . .
C19 C 0.7707(4) 0.0718(3) 0.3145(3) 0.063(2) Uani 1 1 d . . .
C20 C 0.6855(4) 0.0649(4) 0.1813(3) 0.071(2) Uani 1 1 d . . .
H20A H 0.642209 0.060988 0.185008 0.106 Uiso 1 1 calc R U .
H20B H 0.693849 0.096516 0.164076 0.106 Uiso 1 1 calc R U .
H20C H 0.701411 0.034062 0.165965 0.106 Uiso 1 1 calc R U .
C21 C 0.6662(4) 0.0598(5) 0.3495(3) 0.088(3) Uani 1 1 d . . .
H21A H 0.691992 0.061352 0.375340 0.133 Uiso 1 1 calc R U .
H21B H 0.636676 0.088223 0.350791 0.133 Uiso 1 1 calc R U .
H21C H 0.645461 0.025901 0.348691 0.133 Uiso 1 1 calc R U .

loop_
_atom_site_aniso_label
_atom_site_aniso_U_11
_atom_site_aniso_U_22
_atom_site_aniso_U_33
_atom_site_aniso_U_23
_atom_site_aniso_U_13
_atom_site_aniso_U_12
CU1 0.0507(11) 0.0660(12) 0.0737(12) 0.000 0.0078(7) 0.000
O2 0.045(3) 0.068(3) 0.062(3) -0.012(3) 0.006(2) -0.014(2)
N1 0.037(3) 0.068(4) 0.083(5) -0.011(4) 0.006(3) -0.001(3)
C1 0.030(3) 0.050(4) 0.046(4) 0.000(3) 0.002(3) -0.003(3)
C2 0.047(4) 0.036(4) 0.049(4) 0.002(3) 0.001(3) 0.005(3)
C3 0.036(4) 0.054(4) 0.049(4) -0.003(3) 0.003(3) 0.001(3)
C4 0.034(4) 0.056(4) 0.062(4) 0.000(4) 0.008(3) -0.006(3)
C5 0.041(4) 0.054(4) 0.071(5) -0.008(4) 0.014(3) -0.007(3)
C6 0.038(3) 0.052(4) 0.052(4) -0.007(3) 0.010(3) -0.006(3)
C7 0.041(4) 0.051(4) 0.063(5) -0.003(3) 0.002(3) 0.001(3)
C8 0.097(7) 0.089(7) 0.090(7) 0.013(5) 0.008(5) 0.051(6)
C9 0.080(6) 0.079(6) 0.100(7) -0.029(5) -0.010(5) 0.029(5)
C10 0.042(4) 0.057(5) 0.131(8) -0.030(5) 0.029(5) -0.013(4)
C11 0.216(16) 0.053(6) 0.122(10) -0.013(6) 0.041(10) -0.041(8)
C12 0.088(7) 0.076(6) 0.105(8) -0.031(6) 0.002(6) -0.028(5)
C13 0.068(6) 0.040(4) 0.106(7) 0.000(4) 0.017(5) 0.013(4)
C14 0.046(4) 0.042(4) 0.083(6) -0.010(4) 0.006(4) -0.005(3)
C15 0.044(4) 0.050(4) 0.090(6) -0.007(4) 0.010(4) -0.003(3)
C16 0.058(5) 0.042(4) 0.073(5) 0.003(3) 0.007(4) 0.005(3)
C17 0.046(4) 0.050(4) 0.084(6) -0.010(4) 0.004(4) -0.001(3)
C18 0.056(5) 0.049(4) 0.070(5) -0.008(4) 0.006(4) -0.003(4)
C19 0.046(4) 0.045(4) 0.098(7) -0.011(4) 0.014(4) -0.001(3)
C20 0.075(6) 0.063(5) 0.074(6) 0.001(4) 0.001(4) 0.006(4)
C21 0.050(5) 0.131(9) 0.085(7) -0.036(6) 0.001(4) -0.009(5)

loop_
_atom_type_symbol
_atom_type_description
_atom_type_scat_dispersion_real
_atom_type_scat_dispersion_imag
_atom_type_scat_source
C C 0.0181 0.0091 'International Tables Vol C Tables 4.2.6.8 and 6.1.1.4'
H H 0.0000 0.0000 'International Tables Vol C Tables 4.2.6.8 and 6.1.1.4'
N N 0.0311 0.0180 'International Tables Vol C Tables 4.2.6.8 and 6.1.1.4'
O O 0.0492 0.0322 'International Tables Vol C Tables 4.2.6.8 and 6.1.1.4'
Cu Cu -1.9646 0.5888 'International Tables Vol C Tables 4.2.6.8 and 6.1.1.4'

loop_
_geom_angle_atom_site_label_1
_geom_angle_atom_site_label_2
_geom_angle_atom_site_label_3
_geom_angle
_geom_angle_site_symmetry_1
_geom_angle_site_symmetry_3
O2 CU1 O2 169.0(3) . 12_655
O2 CU1 N1 89.0(2) . .
O2 CU1 N1 92.3(2) 12_655 .
O2 CU1 N1 92.3(2) . 12_655
O2 CU1 N1 89.0(2) 12_655 12_655
N1 CU1 N1 166.3(4) . 12_655
C19 O2 CU1 131.5(5) . .
C13 N1 C4 113.5(7) . .
C13 N1 CU1 126.2(6) . .
C4 N1 CU1 120.4(5) . .
C6 C1 C2 118.4(6) . .
C6 C1 C1 121.8(7) . 2_755
C2 C1 C1 119.6(7) . 2_755
C3 C2 C1 120.8(6) . .
C3 C2 H2 119.6 . .
C1 C2 H2 119.6 . .
C2 C3 C4 119.0(6) . .
C2 C3 C7 119.5(6) . .
C4 C3 C7 121.5(6) . .
C5 C4 C3 121.7(6) . .
C5 C4 N1 120.5(6) . .
C3 C4 N1 117.5(6) . .
C4 C5 C6 117.8(7) . .
C4 C5 C10 123.2(6) . .
C6 C5 C10 119.0(6) . .
C1 C6 C5 122.2(6) . .
C1 C6 H6 118.9 . .
C5 C6 H6 118.9 . .
C8 C7 C9 113.5(8) . .
C8 C7 C3 111.2(7) . .
C9 C7 C3 112.3(6) . .
C8 C7 H7 106.4 . .
C9 C7 H7 106.4 . .
C3 C7 H7 106.4 . .
C7 C8 H8A 109.5 . .
C7 C8 H8B 109.5 . .
H8A C8 H8B 109.5 . .
C7 C8 H8C 109.5 . .
H8A C8 H8C 109.5 . .
H8B C8 H8C 109.5 . .
C7 C9 H9A 109.5 . .
C7 C9 H9B 109.5 . .
H9A C9 H9B 109.5 . .
C7 C9 H9C 109.5 . .
H9A C9 H9C 109.5 . .
H9B C9 H9C 109.5 . .
C12 C10 C11 111.6(9) . .
C12 C10 C5 113.6(8) . .
C11 C10 C5 111.0(8) . .
C12 C10 H10 106.7 . .
C11 C10 H10 106.7 . .
C5 C10 H10 106.7 . .
C10 C11 H11A 109.5 . .
C10 C11 H11B 109.5 . .
H11A C11 H11B 109.5 . .
C10 C11 H11C 109.5 . .
H11A C11 H11C 109.5 . .
H11B C11 H11C 109.5 . .
C10 C12 H12A 109.5 . .
C10 C12 H12B 109.5 . .
H12A C12 H12B 109.5 . .
C10 C12 H12C 109.5 . .
H12A C12 H12C 109.5 . .
H12B C12 H12C 109.5 . .
N1 C13 C14 127.4(9) . .
N1 C13 H13 116.3 . .
C14 C13 H13 116.3 . .
C15 C14 C19 122.4(7) . .
C15 C14 C13 118.2(8) . .
C19 C14 C13 119.5(8) . .
C16 C15 C14 123.4(8) . .
C16 C15 H15 118.3 . .
C14 C15 H15 118.3 . .
C15 C16 C17 116.2(8) . .
C15 C16 C20 123.8(8) . .
C17 C16 C20 120.0(7) . .
C18 C17 C16 123.6(7) . .
C18 C17 H17 118.2 . .
C16 C17 H17 118.2 . .
C17 C18 C19 120.1(8) . .
C17 C18 C21 122.9(7) . .
C19 C18 C21 117.0(8) . .
O2 C19 C14 126.4(7) . .
O2 C19 C18 119.2(7) . .
C14 C19 C18 114.4(8) . .
C16 C20 H20A 109.5 . .
C16 C20 H20B 109.5 . .
H20A C20 H20B 109.5 . .
C16 C20 H20C 109.5 . .
H20A C20 H20C 109.5 . .
H20B C20 H20C 109.5 . .
C18 C21 H21A 109.5 . .
C18 C21 H21B 109.5 . .
H21A C21 H21B 109.5 . .
C18 C21 H21C 109.5 . .
H21A C21 H21C 109.5 . .
H21B C21 H21C 109.5 . .

loop_
_geom_bond_atom_site_label_1
_geom_bond_atom_site_label_2
_geom_bond_distance
_geom_bond_site_symmetry_2
CU1 O2 1.940(5) .
CU1 O2 1.940(5) 12_655
CU1 N1 2.031(7) .
CU1 N1 2.031(7) 12_655
O2 C19 1.250(11) .
N1 C13 1.267(12) .
N1 C4 1.449(9) .
C1 C6 1.381(9) .
C1 C2 1.414(9) .
C1 C1 1.489(12) 2_755
C2 C3 1.382(9) .
C2 H2 0.9300 .
C3 C4 1.399(10) .
C3 C7 1.525(10) .
C4 C5 1.394(10) .
C5 C6 1.397(9) .
C5 C10 1.535(11) .
C6 H6 0.9300 .
C7 C8 1.491(12) .
C7 C9 1.513(12) .
C7 H7 0.9800 .
C8 H8A 0.9600 .
C8 H8B 0.9600 .
C8 H8C 0.9600 .
C9 H9A 0.9600 .
C9 H9B 0.9600 .
C9 H9C 0.9600 .
C10 C12 1.458(13) .
C10 C11 1.495(17) .
C10 H10 0.9800 .
C11 H11A 0.9600 .
C11 H11B 0.9600 .
C11 H11C 0.9600 .
C12 H12A 0.9600 .
C12 H12B 0.9600 .
C12 H12C 0.9600 .
C13 C14 1.467(12) .
C13 H13 0.9300 .
C14 C15 1.384(12) .
C14 C19 1.419(12) .
C15 C16 1.358(11) .
C15 H15 0.9300 .
C16 C17 1.416(11) .
C16 C20 1.519(12) .
C17 C18 1.369(11) .
C17 H17 0.9300 .
C18 C19 1.473(11) .
C18 C21 1.499(12) .
C20 H20A 0.9600 .
C20 H20B 0.9600 .
C20 H20C 0.9600 .
C21 H21A 0.9600 .
C21 H21B 0.9600 .
C21 H21C 0.9600 .

loop_
_geom_torsion_atom_site_label_1
_geom_torsion_atom_site_label_2
_geom_torsion_atom_site_label_3
_geom_torsion_atom_site_label_4
_geom_torsion
_geom_torsion_site_symmetry_1
C6 C1 C2 C3 2.6(10) .
C1 C1 C2 C3 -172.6(5) 2_755
C1 C2 C3 C4 -0.8(10) .
C1 C2 C3 C7 177.5(6) .
C2 C3 C4 C5 0.5(11) .
C7 C3 C4 C5 -177.8(7) .
C2 C3 C4 N1 174.6(7) .
C7 C3 C4 N1 -3.7(10) .
C13 N1 C4 C5 -79.2(10) .
CU1 N1 C4 C5 100.2(8) .
C13 N1 C4 C3 106.6(8) .
CU1 N1 C4 C3 -74.0(8) .
C3 C4 C5 C6 -1.7(11) .
N1 C4 C5 C6 -175.7(7) .
C3 C4 C5 C10 175.5(8) .
N1 C4 C5 C10 1.5(12) .
C2 C1 C6 C5 -4.0(10) .
C1 C1 C6 C5 171.1(6) 2_755
C4 C5 C6 C1 3.6(11) .
C10 C5 C6 C1 -173.8(8) .
C2 C3 C7 C8 75.6(9) .
C4 C3 C7 C8 -106.1(9) .
C2 C3 C7 C9 -52.9(10) .
C4 C3 C7 C9 125.4(8) .
C4 C5 C10 C12 124.8(9) .
C6 C5 C10 C12 -58.0(12) .
C4 C5 C10 C11 -108.4(10) .
C6 C5 C10 C11 68.8(11) .
C4 N1 C13 C14 -178.2(7) .
CU1 N1 C13 C14 2.4(12) .
N1 C13 C14 C15 -179.8(8) .
N1 C13 C14 C19 0.9(12) .
C19 C14 C15 C16 1.6(12) .
C13 C14 C15 C16 -177.7(7) .
C14 C15 C16 C17 0.2(11) .
C14 C15 C16 C20 -176.8(7) .
C15 C16 C17 C18 -1.3(11) .
C20 C16 C17 C18 175.9(7) .
C16 C17 C18 C19 0.6(12) .
C16 C17 C18 C21 -178.2(8) .
CU1 O2 C19 C14 0.7(12) .
CU1 O2 C19 C18 -179.1(5) .
C15 C14 C19 O2 178.0(7) .
C13 C14 C19 O2 -2.7(12) .
C15 C14 C19 C18 -2.1(11) .
C13 C14 C19 C18 177.2(6) .
C17 C18 C19 O2 -179.1(7) .
C21 C18 C19 O2 -0.2(11) .
C17 C18 C19 C14 1.0(11) .
C21 C18 C19 C14 179.9(7) .
